data_7031348
loop_
_publ_author_name
'Alberding, Brian G.'
'Chisholm, Malcolm H.'
'Durr, Christopher B.'
'Gallucci, Judith C.'
'Ghosh, Yagnaseni'
'Spilker, Thomas F.'

_publ_section_title
;
 4-Nitrophenyl- and 4'-nitro-1,1'-biphenyl-4-carboxylates attached to Mo2
 quadruple bonds: ground versus excited state M2\d-ligand conjugation.
;
_journal_issue 29
_journal_name_full 'Dalton transactions (Cambridge, England : 2003)'
_journal_page_first 11397
_journal_page_last 11403
_journal_paper_doi 10.1039/c4dt01073f
_journal_volume 43
_journal_year 2014
_chemical_compound_source 'synthesis as described'
_chemical_formula_moiety 'C46 H54 Mo2 N2 O12, 2(C4 H8 O)'
_chemical_formula_sum 'C54 H70 Mo2 N2 O14'
_chemical_formula_weight 1163
_chemical_name_systematic
;
 ?
;
_space_group_IT_number 14
_symmetry_cell_setting monoclinic
_symmetry_Int_Tables_number 14
_symmetry_space_group_name_Hall '-P 2yn'
_symmetry_space_group_name_H-M 'P 1 21/n 1'
_atom_sites_solution_hydrogens geom
_atom_sites_solution_primary heavy
_atom_sites_solution_secondary difmap
_audit_conform_dict_location ftp://ftp.iucr.org/pub/cif_core.dic
_audit_conform_dict_name cif_core.dic
_audit_conform_dict_version 2.4.3
_audit_creation_date 2014-02-11T14:57:40-00:00
_audit_creation_method 'WinGX routine CIF_UPDATE'
_cell_angle_alpha 90
_cell_angle_beta 94
_cell_angle_gamma 90
_cell_formula_units_Z 2
_cell_length_a 10.6152(1)
_cell_length_b 10.0959(1)
_cell_length_c 25.9337(2)
_cell_measurement_reflns_used 6615
_cell_measurement_temperature 150(2)
_cell_measurement_theta_max 27.48
_cell_measurement_theta_min 2.04
_cell_measurement_wavelength 0.71073
_cell_volume 2772.54(4)
_computing_cell_refinement 'HKL Scalepack (Otwinowski & Minor 1997)'
_computing_data_collection 'Collect (Nonius BV, 1997-2000)'
_computing_data_reduction 'HKL Denzo and Scalepack (Otwinowski & Minor 1997)'
_computing_molecular_graphics 'Ortep-3 for Windows (Farrugia, 1997)'
_computing_publication_material 'WinGX publication routines (Farrugia, 1999)'
_computing_structure_refinement 'SHELXL-97 (Sheldrick, 2008)'
_computing_structure_solution 'SHELXS-2013 (Sheldrick, 2008)'
_diffrn_ambient_temperature 150(2)
_diffrn_detector 'CCD plate'
_diffrn_detector_area_resol_mean 9
_diffrn_measured_fraction_theta_full 0.995
_diffrn_measured_fraction_theta_max 0.995
_diffrn_measurement_device '95mm CCD camera on \k-goniostat'
_diffrn_measurement_device_type 'Nonius KappaCCD'
_diffrn_measurement_method 'phi and omega scans'
_diffrn_orient_matrix_type 'by Nonius Collect from scalepack cell'
_diffrn_orient_matrix_UB_11 0.080027
_diffrn_orient_matrix_UB_12 -0.000981
_diffrn_orient_matrix_UB_13 0.022755
_diffrn_orient_matrix_UB_21 -0.050005
_diffrn_orient_matrix_UB_22 0.005577
_diffrn_orient_matrix_UB_23 0.031209
_diffrn_orient_matrix_UB_31 -0.003614
_diffrn_orient_matrix_UB_32 -0.098888
_diffrn_orient_matrix_UB_33 0.001535
_diffrn_radiation_monochromator graphite
_diffrn_radiation_probe x-ray
_diffrn_radiation_type MoK\a
_diffrn_radiation_wavelength 0.71073
_diffrn_reflns_av_R_equivalents 0.043
_diffrn_reflns_limit_h_max 13
_diffrn_reflns_limit_h_min -13
_diffrn_reflns_limit_k_max 13
_diffrn_reflns_limit_k_min -13
_diffrn_reflns_limit_l_max 33
_diffrn_reflns_limit_l_min -33
_diffrn_reflns_number 58574
_diffrn_reflns_theta_full 27.48
_diffrn_reflns_theta_max 27.48
_diffrn_reflns_theta_min 2.17
_diffrn_source 'Enraf Nonius FR590'
_exptl_absorpt_coefficient_mu 0.516
_exptl_absorpt_correction_T_max 0.870
_exptl_absorpt_correction_T_min 0.785
_exptl_absorpt_correction_type multi-scan
_exptl_absorpt_process_details 'HKL Scalepack (Otwinowski & Minor, 1997)'
_exptl_crystal_colour 'dark brown'
_exptl_crystal_density_diffrn 1.393
_exptl_crystal_density_method 'not measured'
_exptl_crystal_description chunk
_exptl_crystal_F_000 1208
_exptl_crystal_size_max 0.38
_exptl_crystal_size_mid 0.38
_exptl_crystal_size_min 0.27
_refine_diff_density_max 0.963
_refine_diff_density_min -0.452
_refine_diff_density_rms 0.064
_refine_ls_extinction_method none
_refine_ls_goodness_of_fit_ref 1.06
_refine_ls_hydrogen_treatment constr
_refine_ls_matrix_type full
_refine_ls_number_constraints 0
_refine_ls_number_parameters 352
_refine_ls_number_reflns 6318
_refine_ls_number_restraints 12
_refine_ls_restrained_S_all 1.063
_refine_ls_R_factor_all 0.0437
_refine_ls_R_factor_gt 0.029
_refine_ls_shift/su_max 0.002
_refine_ls_shift/su_mean 0
_refine_ls_structure_factor_coef Fsqd
_refine_ls_weighting_details 'w=1/[\s^2^(Fo^2^)+(0.0368P)^2^+0.7476P] where P=(Fo^2^+2Fc^2^)/3'
_refine_ls_weighting_scheme calc
_refine_ls_wR_factor_gt 0.0679
_refine_ls_wR_factor_ref 0.0723
_reflns_number_gt 5074
_reflns_number_total 6318
_reflns_threshold_expression >2\s(I)
_cod_data_source_file c4dt01073f2.cif
_cod_data_source_block Chisholm1775
_cod_depositor_comments 'Adding full bibliography for 7031348.cif.'
_cod_original_cell_volume 2772.53(4)
_cod_original_sg_symbol_H-M P21/n
_cod_database_code 7031348

loop_
_symmetry_equiv_pos_as_xyz
x,y,z
1/2-x,1/2+y,1/2-z
-x,-y,-z
1/2+x,1/2-y,1/2+z

loop_
_atom_site_label
_atom_site_type_symbol
_atom_site_fract_x
_atom_site_fract_y
_atom_site_fract_z
_atom_site_U_iso_or_equiv
_atom_site_adp_type
_atom_site_occupancy
_atom_site_symmetry_multiplicity
_atom_site_calc_flag
_atom_site_refinement_flags
_atom_site_disorder_assembly
_atom_site_disorder_group
Mo Mo 0.581731(14) 0.053095(15) 0.991584(6) 0.01738(6) Uani 1 1 d . . .
O1 O 0.47339(12) 0.19249(12) 0.94774(5) 0.0204(3) Uani 1 1 d . . .
O2 O 0.70017(12) -0.08112(13) 1.03449(5) 0.0212(3) Uani 1 1 d . . .
O3 O 0.57228(12) 0.17663(12) 1.05670(5) 0.0208(3) Uani 1 1 d . . .
O4 O 0.59935(12) -0.06297(12) 0.92460(5) 0.0208(3) Uani 1 1 d . . .
O5 O 0.6044(2) -0.6355(2) 0.76347(8) 0.0761(7) Uani 1 1 d . . .
O6 O 0.68908(18) -0.48078(19) 0.72130(6) 0.0538(5) Uani 1 1 d . . .
O7 O 0.77023(13) 0.15715(15) 0.94984(6) 0.0355(4) Uani 1 1 d . . .
N N 0.63150(18) -0.5199(2) 0.75740(7) 0.0389(5) Uani 1 1 d . . .
C1 C 0.35363(18) 0.17821(19) 0.94460(7) 0.0204(4) Uani 1 1 d . . .
C2 C 0.27726(17) 0.28185(19) 0.91594(7) 0.0223(4) Uani 1 1 d . . .
C3 C 0.24447(18) 0.3959(2) 0.94251(7) 0.0247(4) Uani 1 1 d . A .
C4 C 0.1820(2) 0.4968(2) 0.91459(8) 0.0304(5) Uani 1 1 d . . .
H4 H 0.1586 0.5747 0.9321 0.036 Uiso 1 1 calc R . .
C5 C 0.15294(19) 0.4862(2) 0.86156(8) 0.0319(5) Uani 1 1 d . . .
C6 C 0.18415(19) 0.3702(2) 0.83686(8) 0.0324(5) Uani 1 1 d . . .
H6 H 0.1634 0.3621 0.8008 0.039 Uiso 1 1 calc R . .
C7 C 0.24462(18) 0.2654(2) 0.86289(7) 0.0263(4) Uani 1 1 d . . .
C8 C 0.2768(2) 0.4086(2) 1.00040(8) 0.0322(5) Uani 1 1 d DU . .
H8A H 0.3552 0.3557 1.009 0.039 Uiso 0.656(13) 1 calc PR A 1
H8B H 0.3195 0.3253 1.0131 0.039 Uiso 0.344(13) 1 calc PR A 2
C9 C 0.1696(4) 0.3456(9) 1.02949(19) 0.0572(18) Uani 0.656(13) 1 d PDU A 1
H9A H 0.0911 0.3948 1.0215 0.086 Uiso 0.656(13) 1 calc PR A 1
H9B H 0.1918 0.349 1.0668 0.086 Uiso 0.656(13) 1 calc PR A 1
H9C H 0.1581 0.2532 1.0186 0.086 Uiso 0.656(13) 1 calc PR A 1
C10 C 0.3025(12) 0.5483(4) 1.0185(3) 0.079(3) Uani 0.656(13) 1 d PDU A 1
H10A H 0.3653 0.5889 0.9975 0.118 Uiso 0.656(13) 1 calc PR A 1
H10B H 0.3348 0.5472 1.0549 0.118 Uiso 0.656(13) 1 calc PR A 1
H10C H 0.2241 0.5997 1.015 0.118 Uiso 0.656(13) 1 calc PR A 1
C9A C 0.1617(7) 0.4325(17) 1.0315(3) 0.051(3) Uani 0.344(13) 1 d PDU A 2
H9D H 0.1229 0.5175 1.0213 0.077 Uiso 0.344(13) 1 calc PR A 2
H9E H 0.1881 0.4341 1.0684 0.077 Uiso 0.344(13) 1 calc PR A 2
H9F H 0.1003 0.3611 1.0245 0.077 Uiso 0.344(13) 1 calc PR A 2
C10A C 0.3690(10) 0.5255(10) 1.0105(4) 0.038(2) Uani 0.344(13) 1 d PDU A 2
H10D H 0.4438 0.512 0.991 0.057 Uiso 0.344(13) 1 calc PR A 2
H10E H 0.3945 0.5303 1.0475 0.057 Uiso 0.344(13) 1 calc PR A 2
H10F H 0.3272 0.6082 0.9994 0.057 Uiso 0.344(13) 1 calc PR A 2
C11 C 0.0879(2) 0.5974(3) 0.83031(9) 0.0455(6) Uani 1 1 d . . .
H11 H 0.1334 0.6071 0.798 0.055 Uiso 1 1 calc R . .
C12 C -0.0480(3) 0.5574(3) 0.81362(13) 0.0722(10) Uani 1 1 d . . .
H12A H -0.048 0.4707 0.7966 0.108 Uiso 1 1 calc R . .
H12B H -0.0855 0.6234 0.7895 0.108 Uiso 1 1 calc R . .
H12C H -0.0975 0.5524 0.8441 0.108 Uiso 1 1 calc R . .
C13 C 0.0912(4) 0.7303(3) 0.85631(13) 0.0841(11) Uani 1 1 d . . .
H13A H 0.0421 0.7266 0.8869 0.126 Uiso 1 1 calc R . .
H13B H 0.0547 0.7971 0.8322 0.126 Uiso 1 1 calc R . .
H13C H 0.1788 0.7539 0.8667 0.126 Uiso 1 1 calc R . .
C14 C 0.2782(2) 0.1371(2) 0.83597(8) 0.0337(5) Uani 1 1 d . . .
H14 H 0.2797 0.065 0.8624 0.04 Uiso 1 1 calc R . .
C15 C 0.4105(2) 0.1453(3) 0.81639(9) 0.0439(6) Uani 1 1 d . . .
H15A H 0.4329 0.0596 0.8018 0.066 Uiso 1 1 calc R . .
H15B H 0.4715 0.1679 0.8452 0.066 Uiso 1 1 calc R . .
H15C H 0.4119 0.2138 0.7896 0.066 Uiso 1 1 calc R . .
C16 C 0.1817(2) 0.0977(3) 0.79219(9) 0.0489(7) Uani 1 1 d . . .
H16A H 0.0972 0.0954 0.8052 0.073 Uiso 1 1 calc R . .
H16B H 0.2029 0.0099 0.7792 0.073 Uiso 1 1 calc R . .
H16C H 0.1832 0.1626 0.7641 0.073 Uiso 1 1 calc R . .
C17 C 0.52033(17) -0.15627(18) 0.91561(7) 0.0196(4) Uani 1 1 d . . .
C18 C 0.54066(17) -0.24747(19) 0.87199(7) 0.0210(4) Uani 1 1 d . . .
C19 C 0.62250(19) -0.2108(2) 0.83435(7) 0.0261(4) Uani 1 1 d . . .
H19 H 0.6603 -0.1255 0.8355 0.031 Uiso 1 1 calc R . .
C20 C 0.64836(19) -0.2980(2) 0.79572(8) 0.0280(5) Uani 1 1 d . . .
H20 H 0.7009 -0.2726 0.7692 0.034 Uiso 1 1 calc R . .
C21 C 0.59625(19) -0.4232(2) 0.79635(7) 0.0275(5) Uani 1 1 d . . .
C22 C 0.5137(2) -0.4617(2) 0.83244(8) 0.0315(5) Uani 1 1 d . . .
H22 H 0.4779 -0.5479 0.8315 0.038 Uiso 1 1 calc R . .
C23 C 0.48448(19) -0.3720(2) 0.86995(7) 0.0274(4) Uani 1 1 d . . .
H23 H 0.4258 -0.3954 0.8944 0.033 Uiso 1 1 calc R . .
C24 C 0.7638(2) 0.1997(3) 0.89650(9) 0.0423(6) Uani 1 1 d . . .
H24A H 0.7201 0.2861 0.8924 0.051 Uiso 1 1 calc R . .
H24B H 0.7183 0.1337 0.8739 0.051 Uiso 1 1 calc R . .
C25 C 0.8989(3) 0.2112(3) 0.88362(10) 0.0559(8) Uani 1 1 d . . .
H25A H 0.9361 0.2967 0.8956 0.067 Uiso 1 1 calc R . .
H25B H 0.9072 0.2021 0.846 0.067 Uiso 1 1 calc R . .
C26 C 0.9594(3) 0.0963(3) 0.91312(12) 0.0682(9) Uani 1 1 d . . .
H26A H 1.0512 0.1104 0.9204 0.082 Uiso 1 1 calc R . .
H26B H 0.9453 0.012 0.8941 0.082 Uiso 1 1 calc R . .
C27 C 0.8907(2) 0.0980(3) 0.96230(12) 0.0646(9) Uani 1 1 d . . .
H27A H 0.8804 0.0067 0.9753 0.077 Uiso 1 1 calc R . .
H27B H 0.9388 0.1502 0.9893 0.077 Uiso 1 1 calc R . .

loop_
_atom_site_aniso_label
_atom_site_aniso_U_11
_atom_site_aniso_U_22
_atom_site_aniso_U_33
_atom_site_aniso_U_23
_atom_site_aniso_U_13
_atom_site_aniso_U_12
Mo 0.01736(9) 0.01678(9) 0.01851(9) -0.00149(7) 0.00499(6) -0.00143(7)
O1 0.0198(7) 0.0208(7) 0.0210(6) 0.0004(5) 0.0029(5) -0.0009(5)
O2 0.0192(7) 0.0213(7) 0.0233(7) 0.0009(5) 0.0034(5) -0.0008(5)
O3 0.0211(7) 0.0212(7) 0.0205(6) -0.0031(5) 0.0052(5) -0.0031(6)
O4 0.0229(7) 0.0195(7) 0.0206(6) -0.0027(5) 0.0066(5) -0.0032(6)
O5 0.0981(17) 0.0448(12) 0.0921(16) -0.0400(11) 0.0554(13) -0.0226(11)
O6 0.0668(12) 0.0611(12) 0.0361(9) -0.0154(9) 0.0236(9) 0.0077(10)
O7 0.0270(8) 0.0411(9) 0.0398(9) 0.0066(7) 0.0119(7) -0.0036(7)
N 0.0374(11) 0.0438(13) 0.0362(11) -0.0192(9) 0.0079(9) 0.0006(9)
C1 0.0225(10) 0.0217(10) 0.0174(9) -0.0035(8) 0.0038(7) 0.0005(8)
C2 0.0185(9) 0.0255(10) 0.0233(10) 0.0024(8) 0.0033(8) -0.0006(8)
C3 0.0235(10) 0.0265(10) 0.0244(10) 0.0033(8) 0.0036(8) 0.0006(8)
C4 0.0297(11) 0.0297(11) 0.0327(11) 0.0070(10) 0.0095(9) 0.0054(9)
C5 0.0229(10) 0.0402(13) 0.0332(11) 0.0161(10) 0.0069(9) 0.0051(9)
C6 0.0250(11) 0.0508(14) 0.0215(10) 0.0074(10) 0.0028(8) -0.0024(10)
C7 0.0201(10) 0.0354(12) 0.0236(10) 0.0023(9) 0.0028(8) -0.0034(9)
C8 0.0432(13) 0.0277(11) 0.0254(11) 0.0004(9) 0.0014(9) 0.0083(10)
C9 0.055(3) 0.089(5) 0.030(2) 0.005(3) 0.0145(19) 0.023(3)
C10 0.151(8) 0.035(3) 0.046(3) -0.014(2) -0.018(5) 0.016(4)
C9A 0.050(5) 0.080(9) 0.026(4) -0.016(5) 0.015(3) -0.007(5)
C10A 0.048(5) 0.040(5) 0.024(4) 0.004(3) -0.005(3) -0.002(4)
C11 0.0372(13) 0.0593(17) 0.0410(14) 0.0269(13) 0.0101(11) 0.0161(12)
C12 0.0402(16) 0.094(3) 0.082(2) 0.0448(19) 0.0008(15) 0.0205(16)
C13 0.111(3) 0.052(2) 0.087(2) 0.0307(18) -0.007(2) 0.031(2)
C14 0.0374(12) 0.0395(13) 0.0244(11) -0.0024(9) 0.0030(9) -0.0024(10)
C15 0.0347(13) 0.0606(17) 0.0363(13) -0.0157(12) 0.0024(10) 0.0066(12)
C16 0.0401(14) 0.0689(18) 0.0379(13) -0.0192(13) 0.0044(11) -0.0114(13)
C17 0.0217(9) 0.0201(10) 0.0171(9) 0.0004(8) 0.0020(7) 0.0011(8)
C18 0.0217(10) 0.0219(10) 0.0194(9) -0.0019(8) 0.0013(7) 0.0012(8)
C19 0.0286(11) 0.0250(11) 0.0252(10) -0.0006(8) 0.0063(8) -0.0016(8)
C20 0.0275(11) 0.0341(12) 0.0231(10) -0.0026(9) 0.0079(8) 0.0013(9)
C21 0.0267(11) 0.0322(12) 0.0237(10) -0.0103(9) 0.0019(8) 0.0045(9)
C22 0.0347(12) 0.0271(12) 0.0335(12) -0.0101(9) 0.0070(9) -0.0077(9)
C23 0.0290(11) 0.0297(11) 0.0242(10) -0.0050(9) 0.0079(8) -0.0049(9)
C24 0.0429(14) 0.0455(15) 0.0401(13) 0.0064(11) 0.0135(11) -0.0042(11)
C25 0.0509(16) 0.069(2) 0.0504(16) -0.0040(14) 0.0247(13) -0.0189(15)
C26 0.0370(15) 0.082(2) 0.089(2) 0.001(2) 0.0252(15) 0.0012(15)
C27 0.0295(13) 0.086(2) 0.080(2) 0.0319(18) 0.0139(14) 0.0026(14)

loop_
_atom_type_symbol
_atom_type_description
_atom_type_scat_dispersion_real
_atom_type_scat_dispersion_imag
_atom_type_scat_source
C C 0.0033 0.0016 'International Tables Vol C Tables 4.2.6.8 and 6.1.1.4'
H H 0 0 'International Tables Vol C Tables 4.2.6.8 and 6.1.1.4'
Mo Mo -1.6832 0.6857 'International Tables Vol C Tables 4.2.6.8 and 6.1.1.4'
N N 0.0061 0.0033 'International Tables Vol C Tables 4.2.6.8 and 6.1.1.4'
O O 0.0106 0.006 'International Tables Vol C Tables 4.2.6.8 and 6.1.1.4'

loop_
_geom_angle_atom_site_label_1
_geom_angle_atom_site_label_2
_geom_angle_atom_site_label_3
_geom_angle
_geom_angle_site_symmetry_1
_geom_angle_site_symmetry_3
O1 Mo O3 88.99(5) . .
O1 Mo Mo 91.45(4) . 3_657
O3 Mo Mo 92.81(3) . 3_657
O1 Mo O2 176.66(5) . .
O3 Mo O2 90.99(5) . .
Mo Mo O2 91.89(4) 3_657 .
O1 Mo O4 90.18(5) . .
O3 Mo O4 176.56(5) . .
Mo Mo O4 90.55(4) 3_657 .
O2 Mo O4 89.64(5) . .
C1 O1 Mo 117.64(12) . .
C1 O2 Mo 116.72(12) 3_657 .
C17 O3 Mo 115.97(11) 3_657 .
C17 O4 Mo 117.77(11) . .
C27 O7 C24 108.82(18) . .
O5 N O6 123.15(19) . .
O5 N C21 118.33(19) . .
O6 N C21 118.5(2) . .
O2 C1 O1 122.26(17) 3_657 .
O2 C1 C2 120.52(16) 3_657 .
O1 C1 C2 117.21(16) . .
C3 C2 C7 121.80(18) . .
C3 C2 C1 118.56(17) . .
C7 C2 C1 119.58(17) . .
C4 C3 C2 118.20(18) . .
C4 C3 C8 121.25(19) . .
C2 C3 C8 120.55(18) . .
C3 C4 C5 121.5(2) . .
C3 C4 H4 119.2 . .
C5 C4 H4 119.2 . .
C6 C5 C4 118.51(19) . .
C6 C5 C11 119.4(2) . .
C4 C5 C11 122.1(2) . .
C5 C6 C7 122.47(19) . .
C5 C6 H6 118.8 . .
C7 C6 H6 118.8 . .
C6 C7 C2 117.38(19) . .
C6 C7 C14 122.66(18) . .
C2 C7 C14 119.95(18) . .
C10 C8 C3 114.2(3) . .
C3 C8 C9A 113.5(4) . .
C3 C8 C10A 109.2(4) . .
C9A C8 C10A 108.1(5) . .
C10 C8 C9 110.9(4) . .
C3 C8 C9 108.9(3) . .
C10 C8 H8A 107.5 . .
C3 C8 H8A 107.5 . .
C9 C8 H8A 107.5 . .
C3 C8 H8B 108.6 . .
C9A C8 H8B 108.6 . .
C10A C8 H8B 108.6 . .
C8 C9 H9A 109.5 . .
C8 C9 H9B 109.5 . .
C8 C9 H9C 109.5 . .
C8 C10 H10A 109.5 . .
C8 C10 H10B 109.5 . .
C8 C10 H10C 109.5 . .
C8 C9A H9D 109.5 . .
C8 C9A H9E 109.5 . .
H9D C9A H9E 109.5 . .
C8 C9A H9F 109.5 . .
H9D C9A H9F 109.5 . .
H9E C9A H9F 109.5 . .
C8 C10A H10D 109.5 . .
C8 C10A H10E 109.5 . .
H10D C10A H10E 109.5 . .
C8 C10A H10F 109.5 . .
H10D C10A H10F 109.5 . .
H10E C10A H10F 109.5 . .
C13 C11 C5 115.1(2) . .
C13 C11 C12 110.8(2) . .
C5 C11 C12 109.9(2) . .
C13 C11 H11 106.9 . .
C5 C11 H11 106.9 . .
C12 C11 H11 106.9 . .
C11 C12 H12A 109.5 . .
C11 C12 H12B 109.5 . .
H12A C12 H12B 109.5 . .
C11 C12 H12C 109.5 . .
H12A C12 H12C 109.5 . .
H12B C12 H12C 109.5 . .
C11 C13 H13A 109.5 . .
C11 C13 H13B 109.5 . .
H13A C13 H13B 109.5 . .
C11 C13 H13C 109.5 . .
H13A C13 H13C 109.5 . .
H13B C13 H13C 109.5 . .
C7 C14 C16 113.3(2) . .
C7 C14 C15 110.85(19) . .
C16 C14 C15 110.55(18) . .
C7 C14 H14 107.3 . .
C16 C14 H14 107.3 . .
C15 C14 H14 107.3 . .
C14 C15 H15A 109.5 . .
C14 C15 H15B 109.5 . .
H15A C15 H15B 109.5 . .
C14 C15 H15C 109.5 . .
H15A C15 H15C 109.5 . .
H15B C15 H15C 109.5 . .
C14 C16 H16A 109.5 . .
C14 C16 H16B 109.5 . .
H16A C16 H16B 109.5 . .
C14 C16 H16C 109.5 . .
H16A C16 H16C 109.5 . .
H16B C16 H16C 109.5 . .
O4 C17 O3 122.77(16) . 3_657
O4 C17 C18 117.99(16) . .
O3 C17 C18 119.20(16) 3_657 .
C23 C18 C19 119.81(17) . .
C23 C18 C17 120.29(17) . .
C19 C18 C17 119.80(17) . .
C20 C19 C18 120.26(19) . .
C20 C19 H19 119.9 . .
C18 C19 H19 119.9 . .
C19 C20 C21 118.46(18) . .
C19 C20 H20 120.8 . .
C21 C20 H20 120.8 . .
C20 C21 C22 122.59(18) . .
C20 C21 N 118.56(18) . .
C22 C21 N 118.84(19) . .
C23 C22 C21 118.56(19) . .
C23 C22 H22 120.7 . .
C21 C22 H22 120.7 . .
C22 C23 C18 120.18(19) . .
C22 C23 H23 119.9 . .
C18 C23 H23 119.9 . .
O7 C24 C25 104.73(19) . .
O7 C24 H24A 110.8 . .
C25 C24 H24A 110.8 . .
O7 C24 H24B 110.8 . .
C25 C24 H24B 110.8 . .
H24A C24 H24B 108.9 . .
C24 C25 C26 102.0(2) . .
C24 C25 H25A 111.4 . .
C26 C25 H25A 111.4 . .
C24 C25 H25B 111.4 . .
C26 C25 H25B 111.4 . .
H25A C25 H25B 109.2 . .
C25 C26 C27 101.9(2) . .
C25 C26 H26A 111.4 . .
C27 C26 H26A 111.4 . .
C25 C26 H26B 111.4 . .
C27 C26 H26B 111.4 . .
H26A C26 H26B 109.3 . .
O7 C27 C26 106.9(2) . .
O7 C27 H27A 110.3 . .
C26 C27 H27A 110.3 . .
O7 C27 H27B 110.3 . .
C26 C27 H27B 110.3 . .
H27A C27 H27B 108.6 . .

loop_
_geom_bond_atom_site_label_1
_geom_bond_atom_site_label_2
_geom_bond_distance
_geom_bond_site_symmetry_2
Mo O1 2.1009(13) .
Mo O3 2.1075(12) .
Mo Mo 2.1111(3) 3_657
Mo O2 2.1118(13) .
Mo O4 2.1144(12) .
O1 C1 1.276(2) .
O2 C1 1.274(2) 3_657
O3 C17 1.274(2) 3_657
O4 C17 1.272(2) .
O5 N 1.215(3) .
O6 N 1.219(2) .
O7 C27 1.428(3) .
O7 C24 1.445(3) .
N C21 1.472(3) .
C1 O2 1.274(2) 3_657
C1 C2 1.490(3) .
C2 C3 1.399(3) .
C2 C7 1.405(3) .
C3 C4 1.390(3) .
C3 C8 1.522(3) .
C4 C5 1.392(3) .
C4 H4 0.95 .
C5 C6 1.386(3) .
C5 C11 1.521(3) .
C6 C7 1.388(3) .
C6 H6 0.95 .
C7 C14 1.525(3) .
C8 C10 1.506(5) .
C8 C9A 1.529(6) .
C8 C10A 1.543(6) .
C8 C9 1.545(5) .
C8 H8A 1 .
C8 H8B 1 .
C9 H9A 0.98 .
C9 H9B 0.98 .
C9 H9C 0.98 .
C10 H10A 0.98 .
C10 H10B 0.98 .
C10 H10C 0.98 .
C9A H9D 0.98 .
C9A H9E 0.98 .
C9A H9F 0.98 .
C10A H10D 0.98 .
C10A H10E 0.98 .
C10A H10F 0.98 .
C11 C13 1.501(4) .
C11 C12 1.531(4) .
C11 H11 1 .
C12 H12A 0.98 .
C12 H12B 0.98 .
C12 H12C 0.98 .
C13 H13A 0.98 .
C13 H13B 0.98 .
C13 H13C 0.98 .
C14 C16 1.528(3) .
C14 C15 1.528(3) .
C14 H14 1 .
C15 H15A 0.98 .
C15 H15B 0.98 .
C15 H15C 0.98 .
C16 H16A 0.98 .
C16 H16B 0.98 .
C16 H16C 0.98 .
C17 O3 1.274(2) 3_657
C17 C18 1.486(2) .
C18 C23 1.391(3) .
C18 C19 1.401(3) .
C19 C20 1.375(3) .
C19 H19 0.95 .
C20 C21 1.381(3) .
C20 H20 0.95 .
C21 C22 1.381(3) .
C22 C23 1.380(3) .
C22 H22 0.95 .
C23 H23 0.95 .
C24 C25 1.500(3) .
C24 H24A 0.99 .
C24 H24B 0.99 .
C25 C26 1.508(4) .
C25 H25A 0.99 .
C25 H25B 0.99 .
C26 C27 1.513(4) .
C26 H26A 0.99 .
C26 H26B 0.99 .
C27 H27A 0.99 .
C27 H27B 0.99 .

loop_
_geom_torsion_atom_site_label_1
_geom_torsion_atom_site_label_2
_geom_torsion_atom_site_label_3
_geom_torsion_atom_site_label_4
_geom_torsion
_geom_torsion_site_symmetry_1
_geom_torsion_site_symmetry_4
O3 Mo O1 C1 -91.49(12) . .
Mo Mo O1 C1 1.29(12) 3_657 .
O4 Mo O1 C1 91.85(12) . .
O3 Mo O2 C1 93.77(12) . 3_657
Mo Mo O2 C1 0.92(12) 3_657 3_657
O4 Mo O2 C1 -89.61(12) . 3_657
O1 Mo O3 C17 90.38(13) . 3_657
Mo Mo O3 C17 -1.02(12) 3_657 3_657
O2 Mo O3 C17 -92.96(13) . 3_657
O1 Mo O4 C17 -94.30(13) . .
Mo Mo O4 C17 -2.84(13) 3_657 .
O2 Mo O4 C17 89.04(13) . .
Mo O1 C1 O2 -2.4(2) . 3_657
Mo O1 C1 C2 176.60(12) . .
O2 C1 C2 C3 93.5(2) 3_657 .
O1 C1 C2 C3 -85.5(2) . .
O2 C1 C2 C7 -89.0(2) 3_657 .
O1 C1 C2 C7 92.0(2) . .
C7 C2 C3 C4 -2.4(3) . .
C1 C2 C3 C4 174.93(17) . .
C7 C2 C3 C8 177.67(18) . .
C1 C2 C3 C8 -5.0(3) . .
C2 C3 C4 C5 -0.4(3) . .
C8 C3 C4 C5 179.52(19) . .
C3 C4 C5 C6 2.0(3) . .
C3 C4 C5 C11 -178.3(2) . .
C4 C5 C6 C7 -0.9(3) . .
C11 C5 C6 C7 179.4(2) . .
C5 C6 C7 C2 -1.8(3) . .
C5 C6 C7 C14 179.53(19) . .
C3 C2 C7 C6 3.5(3) . .
C1 C2 C7 C6 -173.87(17) . .
C3 C2 C7 C14 -177.79(18) . .
C1 C2 C7 C14 4.9(3) . .
C4 C3 C8 C10 -31.2(6) . .
C2 C3 C8 C10 148.7(6) . .
C4 C3 C8 C9A 57.8(8) . .
C2 C3 C8 C9A -122.3(7) . .
C4 C3 C8 C10A -62.9(6) . .
C2 C3 C8 C10A 117.0(5) . .
C4 C3 C8 C9 93.3(4) . .
C2 C3 C8 C9 -86.8(4) . .
C6 C5 C11 C13 -163.4(2) . .
C4 C5 C11 C13 16.9(3) . .
C6 C5 C11 C12 70.8(3) . .
C4 C5 C11 C12 -108.9(3) . .
C6 C7 C14 C16 -34.2(3) . .
C2 C7 C14 C16 147.1(2) . .
C6 C7 C14 C15 90.7(2) . .
C2 C7 C14 C15 -88.0(2) . .
Mo O4 C17 O3 4.5(2) . 3_657
Mo O4 C17 C18 -173.31(12) . .
O4 C17 C18 C23 159.69(18) . .
O3 C17 C18 C23 -18.2(3) 3_657 .
O4 C17 C18 C19 -16.6(3) . .
O3 C17 C18 C19 165.49(18) 3_657 .
C23 C18 C19 C20 -0.6(3) . .
C17 C18 C19 C20 175.75(18) . .
C18 C19 C20 C21 -2.7(3) . .
C19 C20 C21 C22 3.8(3) . .
C19 C20 C21 N -175.38(19) . .
O5 N C21 C20 166.9(2) . .
O6 N C21 C20 -11.3(3) . .
O5 N C21 C22 -12.3(3) . .
O6 N C21 C22 169.5(2) . .
C20 C21 C22 C23 -1.4(3) . .
N C21 C22 C23 177.78(19) . .
C21 C22 C23 C18 -2.1(3) . .
C19 C18 C23 C22 3.0(3) . .
C17 C18 C23 C22 -173.29(19) . .
C27 O7 C24 C25 -21.0(3) . .
O7 C24 C25 C26 36.9(3) . .
C24 C25 C26 C27 -38.0(3) . .
C24 O7 C27 C26 -3.6(3) . .
C25 C26 C27 O7 26.3(3) . .
